data_4119635
loop_
_publ_author_name
'Zhenjie Zhang'
'Lukasz Wojtas'
'Mohamed Eddaoudi'
'Michael J. Zaworotko'

_publ_section_title
;
 Stepwise Transformation of the Molecular Building Blocks in a
 Porphyrin-Encapsulating Metal-Organic Material
;
_journal_name_full 'Journal of the American Chemical Society'
_journal_page_first 5982
_journal_page_last 5985
_journal_paper_doi 10.1021/ja4015666
_journal_volume 135
_journal_year 2013
_chemical_formula_sum 'C104 H66 Cd5 N8 O25'
_chemical_formula_weight 2389.65
_chemical_name_systematic
; 
 ? 
;
_space_group_IT_number 2
_symmetry_cell_setting triclinic
_symmetry_space_group_name_Hall '-P 1'
_symmetry_space_group_name_H-M 'P -1'
_atom_sites_solution_hydrogens geom
_atom_sites_solution_primary direct
_atom_sites_solution_secondary difmap
_audit_creation_method SHELXL-97
_cell_angle_alpha 89.269(7)
_cell_angle_beta 84.180(7)
_cell_angle_gamma 88.402(6)
_cell_formula_units_Z 1
_cell_length_a 10.027(3)
_cell_length_b 18.420(5)
_cell_length_c 20.577(6)
_cell_measurement_temperature 100(2)
_cell_volume 3779.3(19)
_computing_structure_refinement 'SHELXL-97 (Sheldrick, 2008)'
_computing_structure_solution 'SHELXS-97 (Sheldrick, 2008)'
_diffrn_ambient_temperature 100(2)
_diffrn_measured_fraction_theta_full 0.960
_diffrn_measured_fraction_theta_max 0.960
_diffrn_radiation_monochromator graphite
_diffrn_radiation_source 'fine-focus sealed tube'
_diffrn_radiation_type CuK\a
_diffrn_radiation_wavelength 1.54178
_diffrn_reflns_av_R_equivalents 0.0709
_diffrn_reflns_av_sigmaI/netI 0.0845
_diffrn_reflns_limit_h_max 11
_diffrn_reflns_limit_h_min -11
_diffrn_reflns_limit_k_max 21
_diffrn_reflns_limit_k_min -21
_diffrn_reflns_limit_l_max 24
_diffrn_reflns_limit_l_min -24
_diffrn_reflns_number 32262
_diffrn_reflns_theta_full 65.08
_diffrn_reflns_theta_max 65.08
_diffrn_reflns_theta_min 2.16
_exptl_absorpt_coefficient_mu 5.977
_exptl_absorpt_correction_T_max 0.7543
_exptl_absorpt_correction_T_min 0.5863
_exptl_absorpt_correction_type multi-scan
_exptl_crystal_colour dark-green
_exptl_crystal_density_diffrn 1.050
_exptl_crystal_description prism
_exptl_crystal_F_000 1186
_exptl_crystal_size_max 0.10
_exptl_crystal_size_mid 0.05
_exptl_crystal_size_min 0.05
_platon_squeeze_details
;
;
_refine_diff_density_max 2.013
_refine_diff_density_min -0.688
_refine_diff_density_rms 0.086
_refine_ls_extinction_method none
_refine_ls_goodness_of_fit_ref 0.904
_refine_ls_hydrogen_treatment constr
_refine_ls_matrix_type full
_refine_ls_number_parameters 670
_refine_ls_number_reflns 12374
_refine_ls_number_restraints 36
_refine_ls_restrained_S_all 0.909
_refine_ls_R_factor_all 0.0598
_refine_ls_R_factor_gt 0.0458
_refine_ls_shift/su_max 0.005
_refine_ls_shift/su_mean 0.000
_refine_ls_structure_factor_coef Fsqd
_refine_ls_weighting_details 'calc w=1/[\s^2^(Fo^2^)+(0.0517P)^2^+0.0000P] where P=(Fo^2^+2Fc^2^)/3'
_refine_ls_weighting_scheme calc
_refine_ls_wR_factor_gt 0.1077
_refine_ls_wR_factor_ref 0.1124
_reflns_number_gt 9049
_reflns_number_total 12374
_reflns_threshold_expression >2sigma(I)
_cod_data_source_file ja4015666_si_005.cif
_cod_data_source_block zzp12_0m
_cod_database_code 4119635

loop_
_symmetry_equiv_pos_as_xyz
'x, y, z'
'-x, -y, -z'

loop_
_atom_site_label
_atom_site_type_symbol
_atom_site_fract_x
_atom_site_fract_y
_atom_site_fract_z
_atom_site_U_iso_or_equiv
_atom_site_adp_type
_atom_site_occupancy
_atom_site_symmetry_multiplicity
_atom_site_calc_flag
_atom_site_refinement_flags
_atom_site_disorder_assembly
_atom_site_disorder_group
Cd1 Cd 0.10324(3) 0.044017(16) 0.543260(13) 0.03011(9) Uani 1 1 d . . 1
Cd2 Cd 0.39173(3) 0.547053(16) 0.959523(13) 0.02976(9) Uani 1 1 d . . .
Cd3 Cd 0.56581(10) 1.02872(5) 0.99171(4) 0.0641(2) Uani 0.50 1 d P . .
C1 C 0.5351(5) 0.3958(3) 0.9042(3) 0.0447(12) Uani 1 1 d . . .
C2 C 0.5454(5) 0.3425(3) 0.8497(3) 0.0487(12) Uani 1 1 d . . .
C3 C 0.4623(6) 0.3486(4) 0.8007(3) 0.0655(17) Uani 1 1 d . . .
H3 H 0.3998 0.3884 0.8011 0.079 Uiso 1 1 calc R . .
C4 C 0.4668(6) 0.2991(4) 0.7512(3) 0.0690(18) Uani 1 1 d . . .
H4 H 0.4059 0.3041 0.7189 0.083 Uiso 1 1 calc R . .
C5 C 0.5598(5) 0.2418(3) 0.7481(3) 0.0501(13) Uani 1 1 d . . .
C6 C 0.6436(6) 0.2356(4) 0.7973(3) 0.0690(18) Uani 1 1 d . . .
H6 H 0.7073 0.1964 0.7969 0.083 Uiso 1 1 calc R . .
C7 C 0.6364(6) 0.2852(4) 0.8468(3) 0.0651(17) Uani 1 1 d . . .
H7 H 0.6956 0.2798 0.8799 0.078 Uiso 1 1 calc R . .
C8 C 0.5654(5) 0.1883(3) 0.6933(2) 0.0453(12) Uani 1 1 d . . .
C9 C 0.6871(5) 0.1596(3) 0.6662(3) 0.0476(13) Uani 1 1 d . . .
H9 H 0.7679 0.1745 0.6818 0.057 Uiso 1 1 calc R . .
C10 C 0.6922(5) 0.1088(3) 0.6161(2) 0.0398(11) Uani 1 1 d . . .
C11 C 0.5736(5) 0.0876(3) 0.5949(2) 0.0424(11) Uani 1 1 d . . .
H11 H 0.5763 0.0524 0.5614 0.051 Uiso 1 1 calc R . .
C12 C 0.4500(4) 0.1158(3) 0.6209(2) 0.0394(11) Uani 1 1 d . A .
C13 C 0.4472(5) 0.1671(3) 0.6706(3) 0.0526(14) Uani 1 1 d . . .
H13 H 0.3638 0.1874 0.6888 0.063 Uiso 1 1 calc R . .
C14 C 0.3251(5) 0.0921(3) 0.5971(3) 0.0530(14) Uani 1 1 d D . .
C15 C 0.8239(5) 0.0795(3) 0.5839(2) 0.0454(12) Uani 1 1 d . . .
C16 C 0.6542(5) 0.5854(3) 0.9136(2) 0.0387(11) Uani 1 1 d . . .
C17 C 0.7901(4) 0.6094(3) 0.8839(2) 0.0368(10) Uani 1 1 d . . .
C18 C 0.9046(4) 0.5858(3) 0.9101(2) 0.0378(10) Uani 1 1 d . . .
H18 H 0.8990 0.5521 0.9455 0.045 Uiso 1 1 calc R . .
C19 C 1.0297(5) 0.6114(3) 0.8845(2) 0.0410(11) Uani 1 1 d . . .
C20 C 1.0349(5) 0.6607(3) 0.8331(3) 0.0443(12) Uani 1 1 d . . .
H20 H 1.1191 0.6795 0.8166 0.053 Uiso 1 1 calc R . .
C21 C 0.9223(4) 0.6832(3) 0.8053(2) 0.0376(10) Uani 1 1 d . . .
C22 C 0.7992(4) 0.6567(3) 0.8306(2) 0.0370(10) Uani 1 1 d . . .
H22 H 0.7204 0.6711 0.8112 0.044 Uiso 1 1 calc R . .
C23 C 0.9312(5) 0.7367(3) 0.7495(3) 0.0449(12) Uani 1 1 d . . .
C24 C 1.0204(6) 0.7935(3) 0.7493(3) 0.0605(16) Uani 1 1 d . . .
H24 H 1.0737 0.7978 0.7846 0.073 Uiso 1 1 calc R . .
C25 C 1.0325(6) 0.8431(4) 0.6994(3) 0.0633(17) Uani 1 1 d . . .
H25 H 1.0917 0.8823 0.7010 0.076 Uiso 1 1 calc R . .
C26 C 0.9593(5) 0.8368(3) 0.6465(3) 0.0486(13) Uani 1 1 d . . .
C27 C 0.8695(6) 0.7813(3) 0.6464(3) 0.0587(15) Uani 1 1 d . . .
H27 H 0.8165 0.7767 0.6110 0.070 Uiso 1 1 calc R . .
C28 C 0.8570(6) 0.7321(3) 0.6985(3) 0.0587(15) Uani 1 1 d . . .
H28 H 0.7946 0.6942 0.6981 0.070 Uiso 1 1 calc R . .
C29 C 1.1533(5) 0.5855(3) 0.9135(3) 0.0469(13) Uani 1 1 d . . .
C30 C 0.9757(5) 0.8908(3) 0.5907(3) 0.0485(13) Uani 1 1 d . . .
C31 C 0.5046(11) 0.8897(6) 0.5653(4) 0.116(3) Uani 1 1 d . . .
H31A H 0.5889 0.9030 0.5403 0.175 Uiso 1 1 calc R . .
H31B H 0.4298 0.9169 0.5485 0.175 Uiso 1 1 calc R . .
H31C H 0.4914 0.8375 0.5612 0.175 Uiso 1 1 calc R . .
C32 C 0.6227(9) 0.9236(5) 0.6568(4) 0.087(2) Uani 1 1 d . . .
H32 H 0.7020 0.9225 0.6273 0.104 Uiso 1 1 calc R . .
C33 C 0.6307(7) 0.9419(5) 0.7202(3) 0.079(2) Uani 1 1 d . . .
H33 H 0.7145 0.9547 0.7339 0.095 Uiso 1 1 calc R . .
C34 C 0.5163(8) 0.9420(4) 0.7653(3) 0.0711(18) Uani 1 1 d . . .
C35 C 0.3975(9) 0.9289(6) 0.7395(4) 0.102(3) Uani 1 1 d . . .
H35 H 0.3161 0.9322 0.7674 0.122 Uiso 1 1 calc R . .
C36 C 0.3922(9) 0.9112(6) 0.6751(3) 0.107(3) Uani 1 1 d . . .
H36 H 0.3094 0.9017 0.6585 0.128 Uiso 1 1 calc R . .
C37 C 0.5162(7) 0.9616(4) 0.8357(3) 0.0694(18) Uani 1 1 d . . .
C38 C 0.4356(8) 1.0219(4) 0.8562(3) 0.0741(19) Uani 1 1 d . . .
C39 C 0.3643(9) 1.0719(4) 0.8154(4) 0.092(2) Uani 1 1 d . . .
H39 H 0.3611 1.0692 0.7696 0.111 Uiso 1 1 calc R . .
C40 C 0.3041(8) 1.1224(4) 0.8555(4) 0.086(2) Uani 1 1 d . . .
H40 H 0.2499 1.1621 0.8427 0.104 Uiso 1 1 calc R . .
C41 C 0.3351(8) 1.1066(4) 0.9211(4) 0.0768(19) Uani 1 1 d . . .
C42 C 0.5947(8) 0.9148(4) 0.8729(4) 0.084(2) Uani 1 1 d . . .
C43 C 0.6691(8) 0.8510(4) 0.8517(3) 0.081(2) Uani 1 1 d . . .
H43 H 0.6781 0.8323 0.8087 0.097 Uiso 1 1 calc R . .
C44 C 0.7241(9) 0.8221(4) 0.9029(4) 0.086(2) Uani 1 1 d . . .
H44 H 0.7805 0.7797 0.9028 0.104 Uiso 1 1 calc R . .
C45 C 0.6819(8) 0.8669(4) 0.9580(3) 0.0737(19) Uani 1 1 d . . .
C46 C 0.7085(7) 0.8536(4) 1.0227(3) 0.0694(17) Uani 1 1 d . . .
C47 C 0.7980(7) 0.7880(4) 1.0340(4) 0.0680(17) Uani 1 1 d . . .
C48 C 0.7443(8) 0.7235(5) 1.0497(5) 0.102(3) Uani 1 1 d . . .
H48 H 0.6504 0.7179 1.0500 0.122 Uiso 1 1 calc R . .
C49 C 0.8251(8) 0.6652(4) 1.0656(5) 0.092(2) Uani 1 1 d . . .
H49 H 0.7849 0.6206 1.0789 0.111 Uiso 1 1 calc R . .
C50 C 1.0095(10) 0.7287(5) 1.0380(7) 0.137(4) Uani 1 1 d U . .
H50 H 1.1042 0.7296 1.0284 0.164 Uiso 1 1 calc R . .
C51 C 0.9309(10) 0.7899(5) 1.0257(7) 0.140(4) Uani 1 1 d U . .
H51 H 0.9730 0.8335 1.0111 0.167 Uiso 1 1 calc R . .
C52 C 1.0386(9) 0.6075(4) 1.0841(4) 0.092(2) Uani 1 1 d . . .
H52A H 1.0216 0.6007 1.1315 0.138 Uiso 1 1 calc R . .
H52B H 1.1334 0.6179 1.0726 0.138 Uiso 1 1 calc R . .
H52C H 1.0166 0.5631 1.0622 0.138 Uiso 1 1 calc R . .
N1 N 0.6054(6) 0.9229(3) 0.9373(3) 0.0741(16) Uani 1 1 d . . .
N2 N 0.4163(7) 1.0453(3) 0.9190(3) 0.0800(18) Uani 1 1 d . . .
N3 N 0.5100(8) 0.9077(4) 0.6358(3) 0.0878(19) Uani 1 1 d . . .
N4 N 0.9530(6) 0.6699(3) 1.0628(3) 0.0712(15) Uani 1 1 d . . .
O1 O 0.9289(3) 0.1016(2) 0.6005(2) 0.0672(12) Uani 1 1 d . . .
O2 O 0.8169(4) 0.0328(3) 0.5422(2) 0.0708(12) Uani 1 1 d . . .
O5 O 0.6059(4) 0.3846(2) 0.95021(18) 0.0551(10) Uani 1 1 d . . .
O6 O 0.4528(4) 0.4481(2) 0.89904(19) 0.0572(10) Uani 1 1 d . . .
O7 O 0.6505(4) 0.5442(2) 0.96135(19) 0.0630(11) Uani 1 1 d . . .
O8 O 0.5519(3) 0.6072(2) 0.8911(2) 0.0635(12) Uani 1 1 d . . .
O9 O 1.1599(4) 0.5299(3) 0.9432(2) 0.0754(14) Uani 1 1 d . . .
O10 O 1.2534(4) 0.6258(3) 0.9069(3) 0.103(2) Uani 1 1 d . . .
O11 O 1.0573(4) 0.9397(2) 0.5971(2) 0.0671(12) Uani 1 1 d . . .
O12 O 0.9092(5) 0.8823(2) 0.54431(18) 0.0632(11) Uani 1 1 d . . .
O13 O 0.7290(13) 1.1163(6) 0.9777(8) 0.119(5) Uani 0.50 1 d P . .
O4 O 0.2145(12) 0.1154(14) 0.6249(14) 0.093(6) Uani 0.55(4) 1 d PDU A 1
O3 O 0.3302(19) 0.0463(11) 0.5552(8) 0.053(3) Uani 0.55(4) 1 d PDU A 1
O3' O 0.313(2) 0.0310(9) 0.5733(12) 0.053(4) Uani 0.45(4) 1 d PDU A 2
O4' O 0.2261(17) 0.1374(10) 0.5960(13) 0.076(5) Uani 0.45(4) 1 d PDU A 2

loop_
_atom_site_aniso_label
_atom_site_aniso_U_11
_atom_site_aniso_U_22
_atom_site_aniso_U_33
_atom_site_aniso_U_23
_atom_site_aniso_U_13
_atom_site_aniso_U_12
Cd1 0.02797(17) 0.03544(18) 0.02674(16) -0.00014(13) -0.00182(11) -0.00106(12)
Cd2 0.02625(16) 0.03394(17) 0.02897(16) 0.00059(13) -0.00304(11) 0.00185(12)
Cd3 0.0850(6) 0.0551(5) 0.0518(5) -0.0053(4) -0.0079(4) 0.0138(4)
C1 0.042(3) 0.046(3) 0.047(3) -0.017(2) -0.009(2) 0.006(2)
C2 0.038(3) 0.057(3) 0.051(3) -0.019(3) -0.001(2) 0.002(2)
C3 0.063(4) 0.070(4) 0.065(4) -0.027(3) -0.021(3) 0.027(3)
C4 0.057(4) 0.087(5) 0.066(4) -0.032(4) -0.026(3) 0.025(3)
C5 0.034(3) 0.066(3) 0.051(3) -0.027(3) -0.007(2) 0.006(2)
C6 0.059(4) 0.083(4) 0.067(4) -0.042(4) -0.022(3) 0.027(3)
C7 0.054(3) 0.081(4) 0.066(4) -0.040(3) -0.034(3) 0.020(3)
C8 0.033(3) 0.060(3) 0.044(3) -0.023(2) -0.008(2) 0.009(2)
C9 0.027(2) 0.068(3) 0.049(3) -0.024(3) -0.009(2) -0.002(2)
C10 0.037(3) 0.044(3) 0.040(3) -0.011(2) -0.008(2) 0.002(2)
C11 0.047(3) 0.046(3) 0.036(2) -0.006(2) -0.012(2) -0.004(2)
C12 0.030(2) 0.053(3) 0.037(2) -0.007(2) -0.0080(19) -0.007(2)
C13 0.036(3) 0.077(4) 0.044(3) -0.014(3) -0.001(2) 0.005(3)
C14 0.030(3) 0.077(4) 0.053(3) 0.009(3) -0.007(2) -0.010(3)
C15 0.047(3) 0.052(3) 0.035(3) -0.011(2) 0.003(2) 0.009(2)
C16 0.040(3) 0.040(3) 0.036(2) 0.004(2) -0.002(2) -0.009(2)
C17 0.030(2) 0.040(3) 0.038(2) 0.006(2) 0.0012(18) 0.0024(19)
C18 0.033(2) 0.043(3) 0.037(2) 0.009(2) -0.0059(19) 0.000(2)
C19 0.032(2) 0.050(3) 0.041(3) 0.009(2) -0.0072(19) 0.007(2)
C20 0.026(2) 0.054(3) 0.053(3) 0.010(3) -0.001(2) -0.005(2)
C21 0.028(2) 0.046(3) 0.040(2) 0.013(2) -0.0064(18) -0.0012(19)
C22 0.027(2) 0.040(3) 0.044(3) 0.003(2) -0.0070(18) 0.0046(19)
C23 0.033(2) 0.051(3) 0.049(3) 0.016(3) -0.003(2) -0.003(2)
C24 0.062(4) 0.065(4) 0.060(3) 0.026(3) -0.028(3) -0.020(3)
C25 0.059(4) 0.065(4) 0.069(4) 0.032(3) -0.020(3) -0.026(3)
C26 0.047(3) 0.054(3) 0.045(3) 0.021(3) -0.008(2) -0.002(2)
C27 0.067(4) 0.063(4) 0.049(3) 0.019(3) -0.020(3) -0.020(3)
C28 0.060(3) 0.064(4) 0.056(3) 0.027(3) -0.021(3) -0.022(3)
C29 0.031(3) 0.065(4) 0.044(3) 0.004(3) -0.005(2) 0.005(2)
C30 0.050(3) 0.042(3) 0.051(3) 0.021(3) 0.006(2) 0.001(2)
C31 0.168(10) 0.129(8) 0.049(4) -0.028(5) 0.013(5) -0.016(7)
C32 0.095(6) 0.097(6) 0.061(4) 0.001(4) 0.027(4) 0.006(5)
C33 0.070(4) 0.103(6) 0.061(4) 0.001(4) 0.004(3) 0.002(4)
C34 0.092(5) 0.059(4) 0.059(4) -0.003(3) 0.006(3) -0.003(3)
C35 0.087(6) 0.150(9) 0.065(5) -0.031(5) 0.012(4) -0.032(5)
C36 0.103(6) 0.168(10) 0.050(4) -0.012(5) 0.005(4) -0.052(6)
C37 0.075(4) 0.091(5) 0.042(3) -0.015(3) -0.010(3) 0.020(4)
C38 0.097(5) 0.070(4) 0.053(4) 0.006(3) -0.005(3) 0.010(4)
C39 0.132(7) 0.081(5) 0.064(4) 0.009(4) -0.019(4) 0.010(5)
C40 0.117(6) 0.074(5) 0.066(4) -0.003(4) -0.010(4) 0.039(4)
C41 0.099(5) 0.060(4) 0.072(4) 0.001(4) -0.010(4) 0.013(4)
C42 0.106(6) 0.083(5) 0.063(4) -0.023(4) -0.007(4) 0.026(4)
C43 0.105(6) 0.076(5) 0.059(4) -0.016(4) -0.001(4) 0.014(4)
C44 0.117(6) 0.065(4) 0.076(5) -0.019(4) -0.013(4) 0.020(4)
C45 0.095(5) 0.062(4) 0.065(4) -0.013(3) -0.019(4) 0.015(4)
C46 0.080(4) 0.057(4) 0.070(4) -0.013(3) -0.008(3) 0.015(3)
C47 0.072(4) 0.052(4) 0.080(4) 0.001(3) -0.010(3) 0.009(3)
C48 0.059(4) 0.089(6) 0.153(8) 0.045(6) -0.006(5) 0.009(4)
C49 0.073(5) 0.072(5) 0.130(7) 0.023(5) -0.007(5) -0.001(4)
C50 0.086(6) 0.087(6) 0.238(12) 0.027(8) -0.016(7) -0.009(5)
C51 0.087(6) 0.071(5) 0.263(13) 0.032(7) -0.039(7) 0.005(5)
C52 0.100(6) 0.066(4) 0.113(6) -0.014(5) -0.029(5) 0.025(4)
N1 0.091(4) 0.075(4) 0.057(3) -0.015(3) -0.014(3) 0.029(3)
N2 0.112(5) 0.077(4) 0.052(3) -0.009(3) -0.019(3) 0.036(3)
N3 0.119(6) 0.098(5) 0.042(3) -0.012(3) 0.015(3) -0.007(4)
N4 0.059(3) 0.061(3) 0.094(4) -0.007(3) -0.013(3) 0.004(3)
O1 0.0260(19) 0.087(3) 0.088(3) -0.047(3) 0.0003(18) 0.0050(18)
O2 0.071(3) 0.082(3) 0.058(2) -0.046(2) 0.002(2) 0.018(2)
O5 0.060(2) 0.060(2) 0.047(2) -0.0305(18) -0.0128(18) 0.0126(18)
O6 0.067(2) 0.054(2) 0.051(2) -0.0227(19) -0.0104(18) 0.0174(19)
O7 0.059(2) 0.072(3) 0.059(2) 0.031(2) -0.0099(18) -0.022(2)
O8 0.0274(19) 0.084(3) 0.078(3) 0.037(2) -0.0003(17) -0.0028(18)
O9 0.048(2) 0.086(3) 0.096(3) 0.049(3) -0.032(2) 0.003(2)
O10 0.036(2) 0.109(4) 0.172(5) 0.075(4) -0.053(3) -0.011(2)
O11 0.077(3) 0.066(3) 0.060(2) 0.037(2) -0.010(2) -0.021(2)
O12 0.093(3) 0.053(2) 0.044(2) 0.0275(19) -0.012(2) -0.012(2)
O13 0.109(9) 0.077(7) 0.178(14) 0.010(8) -0.032(9) -0.033(7)
O4 0.041(5) 0.115(11) 0.128(13) -0.022(10) -0.019(7) -0.006(6)
O3 0.061(7) 0.066(7) 0.036(7) 0.003(6) -0.012(5) -0.043(5)
O3' 0.042(7) 0.075(9) 0.046(9) 0.005(7) -0.012(6) -0.031(6)
O4' 0.038(6) 0.101(8) 0.096(9) -0.011(6) -0.037(6) -0.009(5)

loop_
_atom_type_symbol
_atom_type_description
_atom_type_scat_dispersion_real
_atom_type_scat_dispersion_imag
_atom_type_scat_source
C C 0.0181 0.0091 'International Tables Vol C Tables 4.2.6.8 and 6.1.1.4'
H H 0.0000 0.0000 'International Tables Vol C Tables 4.2.6.8 and 6.1.1.4'
Cd Cd 0.1185 4.6533 'International Tables Vol C Tables 4.2.6.8 and 6.1.1.4'
N N 0.0311 0.0180 'International Tables Vol C Tables 4.2.6.8 and 6.1.1.4'
O O 0.0492 0.0322 'International Tables Vol C Tables 4.2.6.8 and 6.1.1.4'

loop_
_geom_angle_atom_site_label_1
_geom_angle_atom_site_label_2
_geom_angle_atom_site_label_3
_geom_angle
_geom_angle_site_symmetry_1
_geom_angle_site_symmetry_3
O11 Cd1 O1 91.30(18) 1_445 1_455
O11 Cd1 O12 151.16(16) 1_445 2_666
O1 Cd1 O12 92.63(18) 1_455 2_666
O11 Cd1 O3 98.2(6) 1_445 .
O1 Cd1 O3 129.9(3) 1_455 .
O12 Cd1 O3 101.0(6) 2_666 .
O11 Cd1 O2 83.71(18) 1_445 2_656
O1 Cd1 O2 149.13(15) 1_455 2_656
O12 Cd1 O2 78.36(17) 2_666 2_656
O3 Cd1 O2 81.0(3) . 2_656
O11 Cd1 O4 102.7(8) 1_445 .
O1 Cd1 O4 77.0(3) 1_455 .
O12 Cd1 O4 106.1(8) 2_666 .
O3 Cd1 O4 52.9(3) . .
O2 Cd1 O4 133.8(3) 2_656 .
O11 Cd1 Cd1 73.66(11) 1_445 2_556
O1 Cd1 Cd1 91.22(10) 1_455 2_556
O12 Cd1 Cd1 77.70(11) 2_666 2_556
O3 Cd1 Cd1 138.7(3) . 2_556
O2 Cd1 Cd1 58.12(11) 2_656 2_556
O4 Cd1 Cd1 167.7(3) . 2_556
O6 Cd2 O5 152.56(14) . 2_667
O6 Cd2 O10 111.8(2) . 1_455
O5 Cd2 O10 95.6(2) 2_667 1_455
O6 Cd2 O8 85.86(17) . .
O5 Cd2 O8 99.01(16) 2_667 .
O10 Cd2 O8 80.27(16) 1_455 .
O6 Cd2 O7 80.04(16) . 2_667
O5 Cd2 O7 81.39(16) 2_667 2_667
O10 Cd2 O7 133.00(16) 1_455 2_667
O8 Cd2 O7 146.69(13) . 2_667
O6 Cd2 O9 90.31(17) . 1_455
O5 Cd2 O9 107.20(17) 2_667 1_455
O10 Cd2 O9 53.12(15) 1_455 1_455
O8 Cd2 O9 127.60(14) . 1_455
O7 Cd2 O9 82.77(14) 2_667 1_455
O6 Cd2 O7 78.39(15) . .
O5 Cd2 O7 83.70(14) 2_667 .
O10 Cd2 O7 130.42(14) 1_455 .
O8 Cd2 O7 51.30(12) . .
O7 Cd2 O7 96.09(11) 2_667 .
O9 Cd2 O7 168.66(17) 1_455 .
O6 Cd2 C29 101.10(16) . 1_455
O5 Cd2 C29 103.68(15) 2_667 1_455
O10 Cd2 C29 27.35(17) 1_455 1_455
O8 Cd2 C29 104.63(14) . 1_455
O7 Cd2 C29 107.62(15) 2_667 1_455
O9 Cd2 C29 25.79(15) 1_455 1_455
O7 Cd2 C29 155.91(14) . 1_455
O6 Cd2 Cd2 73.71(10) . 2_667
O5 Cd2 Cd2 78.92(10) 2_667 2_667
O10 Cd2 Cd2 172.78(14) 1_455 2_667
O8 Cd2 Cd2 95.78(9) . 2_667
O7 Cd2 Cd2 51.34(10) 2_667 2_667
O9 Cd2 Cd2 132.91(10) 1_455 2_667
O7 Cd2 Cd2 44.75(8) . 2_667
C29 Cd2 Cd2 158.61(12) 1_455 2_667
Cd3 Cd3 N2 69.45(19) 2_677 .
Cd3 Cd3 N1 69.13(18) 2_677 .
N2 Cd3 N1 81.9(2) . .
Cd3 Cd3 N2 65.93(18) 2_677 2_677
N2 Cd3 N2 135.38(11) . 2_677
N1 Cd3 N2 82.5(2) . 2_677
Cd3 Cd3 N1 66.70(17) 2_677 2_677
N2 Cd3 N1 82.9(2) . 2_677
N1 Cd3 N1 135.83(11) . 2_677
N2 Cd3 N1 79.8(2) 2_677 2_677
Cd3 Cd3 O13 173.1(4) 2_677 .
N2 Cd3 O13 110.5(4) . .
N1 Cd3 O13 117.8(4) . .
N2 Cd3 O13 113.8(4) 2_677 .
N1 Cd3 O13 106.4(4) 2_677 .
O5 C1 O6 126.3(5) . .
O5 C1 C2 118.3(4) . .
O6 C1 C2 115.4(5) . .
C3 C2 C7 117.4(5) . .
C3 C2 C1 120.8(5) . .
C7 C2 C1 121.8(5) . .
C2 C3 C4 122.0(5) . .
C3 C4 C5 120.4(5) . .
C6 C5 C4 117.6(5) . .
C6 C5 C8 122.3(5) . .
C4 C5 C8 120.1(5) . .
C7 C6 C5 121.1(5) . .
C6 C7 C2 121.5(5) . .
C9 C8 C13 120.0(5) . .
C9 C8 C5 120.5(4) . .
C13 C8 C5 119.4(4) . .
C8 C9 C10 120.6(4) . .
C11 C10 C9 118.5(4) . .
C11 C10 C15 120.1(4) . .
C9 C10 C15 121.3(4) . .
C10 C11 C12 122.2(5) . .
C11 C12 C13 118.4(4) . .
C11 C12 C14 120.9(5) . .
C13 C12 C14 120.7(5) . .
C8 C13 C12 120.3(5) . .
O3 C14 O3' 22.8(10) . .
O3 C14 O4 121.4(12) . .
O3' C14 O4 110.5(13) . .
O3 C14 O4' 114.0(14) . .
O3' C14 O4' 117.1(12) . .
O4 C14 O4' 32.7(9) . .
O3 C14 C12 119.3(10) . .
O3' C14 C12 123.3(11) . .
O4 C14 C12 119.0(9) . .
O4' C14 C12 119.4(9) . .
O1 C15 O2 124.2(5) . .
O1 C15 C10 119.8(4) . .
O2 C15 C10 116.0(5) . .
O8 C16 O7 121.7(4) . .
O8 C16 C17 120.5(4) . .
O7 C16 C17 117.8(4) . .
C18 C17 C22 119.8(4) . .
C18 C17 C16 120.3(4) . .
C22 C17 C16 119.9(4) . .
C17 C18 C19 120.1(4) . .
C20 C19 C18 118.7(4) . .
C20 C19 C29 121.7(4) . .
C18 C19 C29 119.6(4) . .
C21 C20 C19 121.9(4) . .
C20 C21 C22 118.8(4) . .
C20 C21 C23 120.7(4) . .
C22 C21 C23 120.6(4) . .
C21 C22 C17 120.7(4) . .
C28 C23 C24 117.9(5) . .
C28 C23 C21 122.9(5) . .
C24 C23 C21 119.2(5) . .
C25 C24 C23 121.3(5) . .
C24 C25 C26 120.4(5) . .
C27 C26 C25 118.8(5) . .
C27 C26 C30 121.0(5) . .
C25 C26 C30 120.1(5) . .
C26 C27 C28 119.7(5) . .
C23 C28 C27 121.8(5) . .
O9 C29 O10 119.3(5) . .
O9 C29 C19 123.0(5) . .
O10 C29 C19 117.6(5) . .
O9 C29 Cd2 61.9(3) . 1_655
O10 C29 Cd2 57.5(3) . 1_655
C19 C29 Cd2 174.9(4) . 1_655
O12 C30 O11 127.2(5) . .
O12 C30 C26 117.6(5) . .
O11 C30 C26 115.2(5) . .
N3 C32 C33 121.6(7) . .
C32 C33 C34 120.5(7) . .
C35 C34 C33 115.4(7) . .
C35 C34 C37 120.5(6) . .
C33 C34 C37 123.9(7) . .
C36 C35 C34 122.7(7) . .
N3 C36 C35 117.6(8) . .
C38 C37 C42 129.0(6) . .
C38 C37 C34 115.8(6) . .
C42 C37 C34 115.2(6) . .
N2 C38 C37 124.2(6) . .
N2 C38 C39 108.6(6) . .
C37 C38 C39 127.2(6) . .
C40 C39 C38 106.4(7) . .
C39 C40 C41 108.9(6) . .
N2 C41 C46 125.6(6) . 2_677
N2 C41 C40 107.6(6) . .
C46 C41 C40 126.8(6) 2_677 .
N1 C42 C37 123.9(6) . .
N1 C42 C43 108.2(7) . .
C37 C42 C43 127.8(7) . .
C44 C43 C42 108.2(6) . .
C43 C44 C45 107.0(7) . .
N1 C45 C46 125.6(6) . .
N1 C45 C44 108.1(6) . .
C46 C45 C44 126.2(6) . .
C45 C46 C41 128.9(6) . 2_677
C45 C46 C47 116.2(6) . .
C41 C46 C47 114.9(6) 2_677 .
C51 C47 C48 116.8(7) . .
C51 C47 C46 122.8(7) . .
C48 C47 C46 120.3(7) . .
C47 C48 C49 120.2(7) . .
N4 C49 C48 121.6(8) . .
N4 C50 C51 120.0(9) . .
C47 C51 C50 120.9(9) . .
C42 N1 C45 108.5(6) . .
C42 N1 Cd3 124.4(5) . .
C45 N1 Cd3 124.0(4) . .
C42 N1 Cd3 122.7(5) . 2_677
C45 N1 Cd3 119.1(5) . 2_677
Cd3 N1 Cd3 44.16(11) . 2_677
C38 N2 C41 108.5(6) . .
C38 N2 Cd3 124.0(5) . .
C41 N2 Cd3 120.2(5) . .
C38 N2 Cd3 123.9(5) . 2_677
C41 N2 Cd3 122.6(5) . 2_677
Cd3 N2 Cd3 44.62(11) . 2_677
C32 N3 C36 121.9(6) . .
C32 N3 C31 120.1(7) . .
C36 N3 C31 117.8(8) . .
C49 N4 C50 119.1(7) . .
C49 N4 C52 120.9(7) . .
C50 N4 C52 119.9(7) . .
C15 O1 Cd1 109.5(3) . 1_655
C15 O2 Cd1 156.3(4) . 2_656
C1 O5 Cd2 126.6(3) . 2_667
C1 O6 Cd2 134.3(3) . .
C16 O7 Cd2 167.4(4) . 2_667
C16 O7 Cd2 86.7(3) . .
Cd2 O7 Cd2 83.91(11) 2_667 .
C16 O8 Cd2 100.2(3) . .
C29 O9 Cd2 92.3(3) . 1_655
C29 O10 Cd2 95.1(3) . 1_655
C30 O11 Cd1 133.3(4) . 1_665
C30 O12 Cd1 127.4(4) . 2_666
C14 O4 Cd1 87.2(8) . .
C14 O3 Cd1 97.9(10) . .

loop_
_geom_bond_atom_site_label_1
_geom_bond_atom_site_label_2
_geom_bond_distance
_geom_bond_site_symmetry_2
Cd1 O11 2.241(4) 1_445
Cd1 O1 2.254(4) 1_455
Cd1 O12 2.254(3) 2_666
Cd1 O3 2.32(2) .
Cd1 O2 2.335(4) 2_656
Cd1 O4 2.513(17) .
Cd1 Cd1 3.3307(8) 2_556
Cd2 O6 2.255(4) .
Cd2 O5 2.260(3) 2_667
Cd2 O10 2.314(4) 1_455
Cd2 O8 2.322(4) .
Cd2 O7 2.342(4) 2_667
Cd2 O9 2.412(4) 1_455
Cd2 O7 2.598(4) .
Cd2 C29 2.732(5) 1_455
Cd2 Cd2 3.3081(8) 2_667
Cd3 Cd3 1.719(2) 2_677
Cd3 N2 2.234(6) .
Cd3 N1 2.266(6) .
Cd3 N2 2.291(6) 2_677
Cd3 N1 2.305(6) 2_677
Cd3 O13 2.324(11) .
C1 O5 1.252(6) .
C1 O6 1.262(6) .
C1 C2 1.494(7) .
C2 C3 1.373(8) .
C2 C7 1.373(8) .
C3 C4 1.373(8) .
C4 C5 1.387(8) .
C5 C6 1.383(8) .
C5 C8 1.501(7) .
C6 C7 1.372(8) .
C8 C9 1.384(7) .
C8 C13 1.386(7) .
C9 C10 1.397(7) .
C10 C11 1.376(7) .
C10 C15 1.505(7) .
C11 C12 1.389(7) .
C12 C13 1.399(7) .
C12 C14 1.469(7) .
C14 O3 1.211(13) .
C14 O3' 1.249(14) .
C14 O4 1.261(11) .
C14 O4' 1.280(13) .
C15 O1 1.220(6) .
C15 O2 1.231(6) .
C16 O8 1.224(6) .
C16 O7 1.231(6) .
C16 C17 1.512(6) .
C17 C18 1.375(6) .
C17 C22 1.389(7) .
C18 C19 1.401(7) .
C19 C20 1.384(7) .
C19 C29 1.492(7) .
C20 C21 1.368(7) .
C21 C22 1.389(6) .
C21 C23 1.501(7) .
C23 C28 1.352(8) .
C23 C24 1.396(8) .
C24 C25 1.364(8) .
C25 C26 1.381(8) .
C26 C27 1.381(8) .
C26 C30 1.508(7) .
C27 C28 1.393(8) .
C29 O9 1.190(7) .
C29 O10 1.260(7) .
C29 Cd2 2.732(5) 1_655
C30 O12 1.233(7) .
C30 O11 1.250(7) .
C31 N3 1.498(9) .
C32 N3 1.292(11) .
C32 C33 1.362(10) .
C33 C34 1.401(10) .
C34 C35 1.380(11) .
C34 C37 1.499(9) .
C35 C36 1.377(10) .
C36 N3 1.362(10) .
C37 C38 1.399(10) .
C37 C42 1.421(10) .
C38 N2 1.361(9) .
C38 C39 1.459(10) .
C39 C40 1.340(11) .
C40 C41 1.439(10) .
C41 N2 1.373(9) .
C41 C46 1.403(10) 2_677
C42 N1 1.350(9) .
C42 C43 1.422(10) .
C43 C44 1.336(11) .
C44 C45 1.433(10) .
C45 N1 1.357(9) .
C45 C46 1.402(10) .
C46 C41 1.403(10) 2_677
C46 C47 1.515(9) .
C47 C51 1.328(12) .
C47 C48 1.339(10) .
C48 C49 1.383(11) .
C49 N4 1.283(9) .
C50 N4 1.310(11) .
C50 C51 1.392(13) .
C52 N4 1.503(9) .
N1 Cd3 2.305(6) 2_677
N2 Cd3 2.291(6) 2_677
O1 Cd1 2.254(4) 1_655
O2 Cd1 2.335(4) 2_656
O5 Cd2 2.260(3) 2_667
O7 Cd2 2.342(4) 2_667
O9 Cd2 2.412(4) 1_655
O10 Cd2 2.314(4) 1_655
O11 Cd1 2.241(4) 1_665
O12 Cd1 2.254(3) 2_666

loop_
_geom_torsion_atom_site_label_1
_geom_torsion_atom_site_label_2
_geom_torsion_atom_site_label_3
_geom_torsion_atom_site_label_4
_geom_torsion
_geom_torsion_site_symmetry_1
_geom_torsion_site_symmetry_4
O5 C1 C2 C3 174.6(6) . .
O6 C1 C2 C3 -4.7(8) . .
O5 C1 C2 C7 -4.6(9) . .
O6 C1 C2 C7 176.2(6) . .
C7 C2 C3 C4 1.3(10) . .
C1 C2 C3 C4 -177.9(6) . .
C2 C3 C4 C5 -2.0(11) . .
C3 C4 C5 C6 1.9(11) . .
C3 C4 C5 C8 -179.2(6) . .
C4 C5 C6 C7 -1.1(11) . .
C8 C5 C6 C7 -179.9(6) . .
C5 C6 C7 C2 0.4(11) . .
C3 C2 C7 C6 -0.4(10) . .
C1 C2 C7 C6 178.7(6) . .
C6 C5 C8 C9 -38.2(9) . .
C4 C5 C8 C9 143.0(6) . .
C6 C5 C8 C13 140.9(6) . .
C4 C5 C8 C13 -37.9(9) . .
C13 C8 C9 C10 -0.3(9) . .
C5 C8 C9 C10 178.8(5) . .
C8 C9 C10 C11 -0.8(8) . .
C8 C9 C10 C15 177.3(5) . .
C9 C10 C11 C12 1.2(8) . .
C15 C10 C11 C12 -176.9(5) . .
C10 C11 C12 C13 -0.5(8) . .
C10 C11 C12 C14 179.8(5) . .
C9 C8 C13 C12 0.9(9) . .
C5 C8 C13 C12 -178.2(5) . .
C11 C12 C13 C8 -0.5(8) . .
C14 C12 C13 C8 179.1(5) . .
C11 C12 C14 O3 1.4(15) . .
C13 C12 C14 O3 -178.2(13) . .
C11 C12 C14 O3' 27.8(17) . .
C13 C12 C14 O3' -151.9(16) . .
C11 C12 C14 O4 175.4(19) . .
C13 C12 C14 O4 -4(2) . .
C11 C12 C14 O4' -147.0(16) . .
C13 C12 C14 O4' 33.4(17) . .
C11 C10 C15 O1 176.0(5) . .
C9 C10 C15 O1 -2.0(8) . .
C11 C10 C15 O2 -5.0(7) . .
C9 C10 C15 O2 177.1(5) . .
O8 C16 C17 C18 178.8(5) . .
O7 C16 C17 C18 -0.2(7) . .
O8 C16 C17 C22 0.0(8) . .
O7 C16 C17 C22 -179.0(5) . .
C22 C17 C18 C19 2.3(8) . .
C16 C17 C18 C19 -176.6(5) . .
C17 C18 C19 C20 0.3(8) . .
C17 C18 C19 C29 179.8(5) . .
C18 C19 C20 C21 -2.1(8) . .
C29 C19 C20 C21 178.3(5) . .
C19 C20 C21 C22 1.3(8) . .
C19 C20 C21 C23 -179.9(5) . .
C20 C21 C22 C17 1.3(8) . .
C23 C21 C22 C17 -177.5(5) . .
C18 C17 C22 C21 -3.1(8) . .
C16 C17 C22 C21 175.7(5) . .
C20 C21 C23 C28 141.5(6) . .
C22 C21 C23 C28 -39.8(8) . .
C20 C21 C23 C24 -37.9(8) . .
C22 C21 C23 C24 140.8(6) . .
C28 C23 C24 C25 0.1(10) . .
C21 C23 C24 C25 179.6(6) . .
C23 C24 C25 C26 -2.1(11) . .
C24 C25 C26 C27 2.8(10) . .
C24 C25 C26 C30 -178.5(6) . .
C25 C26 C27 C28 -1.6(10) . .
C30 C26 C27 C28 179.7(6) . .
C24 C23 C28 C27 1.1(10) . .
C21 C23 C28 C27 -178.3(6) . .
C26 C27 C28 C23 -0.3(10) . .
C20 C19 C29 O9 -157.5(6) . .
C18 C19 C29 O9 23.0(9) . .
C20 C19 C29 O10 24.0(9) . .
C18 C19 C29 O10 -155.5(6) . .
C20 C19 C29 Cd2 7(5) . 1_655
C18 C19 C29 Cd2 -172(4) . 1_655
C27 C26 C30 O12 -2.2(8) . .
C25 C26 C30 O12 179.2(6) . .
C27 C26 C30 O11 178.2(6) . .
C25 C26 C30 O11 -0.5(8) . .
N3 C32 C33 C34 1.9(13) . .
C32 C33 C34 C35 -5.5(12) . .
C32 C33 C34 C37 -179.8(7) . .
C33 C34 C35 C36 5.0(14) . .
C37 C34 C35 C36 179.5(9) . .
C34 C35 C36 N3 -0.9(16) . .
C35 C34 C37 C38 -55.5(11) . .
C33 C34 C37 C38 118.4(8) . .
C35 C34 C37 C42 122.4(9) . .
C33 C34 C37 C42 -63.7(11) . .
C42 C37 C38 N2 -1.8(15) . .
C34 C37 C38 N2 175.8(7) . .
C42 C37 C38 C39 175.1(9) . .
C34 C37 C38 C39 -7.3(12) . .
N2 C38 C39 C40 -0.7(10) . .
C37 C38 C39 C40 -178.0(8) . .
C38 C39 C40 C41 0.2(11) . .
C39 C40 C41 N2 0.3(11) . .
C39 C40 C41 C46 180.0(8) . 2_677
C38 C37 C42 N1 -1.3(15) . .
C34 C37 C42 N1 -178.9(7) . .
C38 C37 C42 C43 175.7(8) . .
C34 C37 C42 C43 -1.9(13) . .
N1 C42 C43 C44 -0.5(11) . .
C37 C42 C43 C44 -177.8(9) . .
C42 C43 C44 C45 1.3(10) . .
C43 C44 C45 N1 -1.7(10) . .
C43 C44 C45 C46 175.1(8) . .
N1 C45 C46 C41 -0.4(14) . 2_677
C44 C45 C46 C41 -176.7(8) . 2_677
N1 C45 C46 C47 -179.4(7) . .
C44 C45 C46 C47 4.3(12) . .
C45 C46 C47 C51 83.5(12) . .
C41 C46 C47 C51 -95.6(11) 2_677 .
C45 C46 C47 C48 -92.8(10) . .
C41 C46 C47 C48 88.0(10) 2_677 .
C51 C47 C48 C49 9.1(16) . .
C46 C47 C48 C49 -174.4(9) . .
C47 C48 C49 N4 -3.3(16) . .
C48 C47 C51 C50 -5.0(19) . .
C46 C47 C51 C50 178.6(11) . .
N4 C50 C51 C47 -5(2) . .
C37 C42 N1 C45 176.9(8) . .
C43 C42 N1 C45 -0.6(10) . .
C37 C42 N1 Cd3 -22.3(12) . .
C43 C42 N1 Cd3 160.2(5) . .
C37 C42 N1 Cd3 31.3(12) . 2_677
C43 C42 N1 Cd3 -146.2(6) . 2_677
C46 C45 N1 C42 -175.5(8) . .
C44 C45 N1 C42 1.4(10) . .
C46 C45 N1 Cd3 23.6(11) . .
C44 C45 N1 Cd3 -159.5(5) . .
C46 C45 N1 Cd3 -28.4(11) . 2_677
C44 C45 N1 Cd3 148.4(5) . 2_677
Cd3 Cd3 N1 C42 103.6(7) 2_677 .
N2 Cd3 N1 C42 32.6(7) . .
N2 Cd3 N1 C42 170.6(7) 2_677 .
N1 Cd3 N1 C42 103.6(7) 2_677 .
O13 Cd3 N1 C42 -76.4(8) . .
Cd3 Cd3 N1 C45 -98.5(6) 2_677 .
N2 Cd3 N1 C45 -169.5(7) . .
N2 Cd3 N1 C45 -31.5(6) 2_677 .
N1 Cd3 N1 C45 -98.5(6) 2_677 .
O13 Cd3 N1 C45 81.5(8) . .
N2 Cd3 N1 Cd3 -71.02(19) . 2_677
N2 Cd3 N1 Cd3 67.03(19) 2_677 2_677
N1 Cd3 N1 Cd3 0.002(1) 2_677 2_677
O13 Cd3 N1 Cd3 -180.0(4) . 2_677
C37 C38 N2 C41 178.3(8) . .
C39 C38 N2 C41 0.9(10) . .
C37 C38 N2 Cd3 28.3(11) . .
C39 C38 N2 Cd3 -149.1(6) . .
C37 C38 N2 Cd3 -26.2(11) . 2_677
C39 C38 N2 Cd3 156.4(6) . 2_677
C46 C41 N2 C38 179.6(8) 2_677 .
C40 C41 N2 C38 -0.8(10) . .
C46 C41 N2 Cd3 -29.0(11) 2_677 .
C40 C41 N2 Cd3 150.6(6) . .
C46 C41 N2 Cd3 23.7(12) 2_677 2_677
C40 C41 N2 Cd3 -156.6(5) . 2_677
Cd3 Cd3 N2 C38 -105.9(6) 2_677 .
N1 Cd3 N2 C38 -35.2(6) . .
N2 Cd3 N2 C38 -105.9(6) 2_677 .
N1 Cd3 N2 C38 -173.6(6) 2_677 .
O13 Cd3 N2 C38 81.6(7) . .
Cd3 Cd3 N2 C41 107.3(6) 2_677 .
N1 Cd3 N2 C41 178.0(6) . .
N2 Cd3 N2 C41 107.4(6) 2_677 .
N1 Cd3 N2 C41 39.6(6) 2_677 .
O13 Cd3 N2 C41 -65.2(7) . .
N1 Cd3 N2 Cd3 70.67(18) . 2_677
N2 Cd3 N2 Cd3 0.003(2) 2_677 2_677
N1 Cd3 N2 Cd3 -67.73(18) 2_677 2_677
O13 Cd3 N2 Cd3 -172.6(4) . 2_677
C33 C32 N3 C36 2.7(14) . .
C33 C32 N3 C31 178.4(8) . .
C35 C36 N3 C32 -3.2(15) . .
C35 C36 N3 C31 -179.0(10) . .
C48 C49 N4 C50 -7.1(15) . .
C48 C49 N4 C52 176.2(9) . .
C51 C50 N4 C49 11.2(18) . .
C51 C50 N4 C52 -172.0(11) . .
O2 C15 O1 Cd1 0.0(7) . 1_655
C10 C15 O1 Cd1 179.0(4) . 1_655
O1 C15 O2 Cd1 -12.4(14) . 2_656
C10 C15 O2 Cd1 168.6(8) . 2_656
O6 C1 O5 Cd2 1.1(8) . 2_667
C2 C1 O5 Cd2 -178.1(3) . 2_667
O5 C1 O6 Cd2 2.8(9) . .
C2 C1 O6 Cd2 -178.0(4) . .
O5 Cd2 O6 C1 -7.8(7) 2_667 .
O10 Cd2 O6 C1 171.6(5) 1_455 .
O8 Cd2 O6 C1 93.8(5) . .
O7 Cd2 O6 C1 -55.9(5) 2_667 .
O9 Cd2 O6 C1 -138.5(5) 1_455 .
O7 Cd2 O6 C1 42.5(5) . .
C29 Cd2 O6 C1 -162.1(5) 1_455 .
Cd2 Cd2 O6 C1 -3.5(5) 2_667 .
O8 C16 O7 Cd2 43(2) . 2_667
C17 C16 O7 Cd2 -137.7(16) . 2_667
O8 C16 O7 Cd2 1.5(5) . .
C17 C16 O7 Cd2 -179.4(4) . .
O6 Cd2 O7 C16 93.1(3) . .
O5 Cd2 O7 C16 -107.8(3) 2_667 .
O10 Cd2 O7 C16 -15.7(4) 1_455 .
O8 Cd2 O7 C16 -0.9(3) . .
O7 Cd2 O7 C16 171.6(4) 2_667 .
O9 Cd2 O7 C16 88.1(7) 1_455 .
C29 Cd2 O7 C16 1.9(6) 1_455 .
Cd2 Cd2 O7 C16 171.6(4) 2_667 .
O6 Cd2 O7 Cd2 -78.49(15) . 2_667
O5 Cd2 O7 Cd2 80.61(15) 2_667 2_667
O10 Cd2 O7 Cd2 172.7(2) 1_455 2_667
O8 Cd2 O7 Cd2 -172.5(2) . 2_667
O7 Cd2 O7 Cd2 0.001(1) 2_667 2_667
O9 Cd2 O7 Cd2 -83.6(6) 1_455 2_667
C29 Cd2 O7 Cd2 -169.8(3) 1_455 2_667
O7 C16 O8 Cd2 -1.8(6) . .
C17 C16 O8 Cd2 179.3(4) . .
O6 Cd2 O8 C16 -77.5(4) . .
O5 Cd2 O8 C16 75.3(4) 2_667 .
O10 Cd2 O8 C16 169.5(4) 1_455 .
O7 Cd2 O8 C16 -12.7(5) 2_667 .
O9 Cd2 O8 C16 -164.7(3) 1_455 .
O7 Cd2 O8 C16 0.9(3) . .
C29 Cd2 O8 C16 -177.9(4) 1_455 .
Cd2 Cd2 O8 C16 -4.4(4) 2_667 .
O10 C29 O9 Cd2 -3.1(7) . 1_655
C19 C29 O9 Cd2 178.5(5) . 1_655
O9 C29 O10 Cd2 3.3(7) . 1_655
C19 C29 O10 Cd2 -178.2(4) . 1_655
O12 C30 O11 Cd1 12.2(10) . 1_665
C26 C30 O11 Cd1 -168.2(4) . 1_665
O11 C30 O12 Cd1 -5.1(9) . 2_666
C26 C30 O12 Cd1 175.3(4) . 2_666
O3 C14 O4 Cd1 -7.6(13) . .
O3' C14 O4 Cd1 -30.0(12) . .
O4' C14 O4 Cd1 79(2) . .
C12 C14 O4 Cd1 178.5(5) . .
O11 Cd1 O4 C14 95.1(16) 1_445 .
O1 Cd1 O4 C14 -176.5(17) 1_455 .
O12 Cd1 O4 C14 -87.5(16) 2_666 .
O3 Cd1 O4 C14 4.3(7) . .
O2 Cd1 O4 C14 2(2) 2_656 .
Cd1 Cd1 O4 C14 166(2) 2_556 .
O3' C14 O3 Cd1 75(5) . .
O4 C14 O3 Cd1 8.4(14) . .
O4' C14 O3 Cd1 -27.8(11) . .
C12 C14 O3 Cd1 -177.8(4) . .
O11 Cd1 O3 C14 -104.2(12) 1_445 .
O1 Cd1 O3 C14 -5.5(17) 1_455 .
O12 Cd1 O3 C14 97.4(12) 2_666 .
O2 Cd1 O3 C14 173.6(13) 2_656 .
O4 Cd1 O3 C14 -4.5(7) . .
Cd1 Cd1 O3 C14 -178.7(6) 2_556 .

loop_
_platon_squeeze_void_nr
_platon_squeeze_void_average_x
_platon_squeeze_void_average_y
_platon_squeeze_void_average_z
_platon_squeeze_void_volume
_platon_squeeze_void_count_electrons
_platon_squeeze_void_content
1 -0.007 0.002 0.012 1847 558 ' '
